data_4103661
loop_
_publ_author_name
'Jian-Rong Li'
'Andrey A. Yakovenko'
'Weigang Lu'
'Daren J. Timmons'
'Wenjuan Zhuang'
'Daqiang Yuan'
'Hong-Cai Zhou'

_publ_contact_author
; 
Hong-Cai Zhou
Department of Chemistry, Texas A&M University, 
PO Box 30012, College Station, TX 77842-3012, USA
;
_publ_contact_author_email zhou@mail.chem.tamu.edu
_publ_section_title
;
 Ligand Bridging-Angle-Driven Assembly of Molecular Architectures Based on
 Quadruply Bonded Mo-Mo Dimers
;
_journal_name_full 'Journal of the American Chemical Society'
_journal_page_first 17599
_journal_page_last 17610
_journal_paper_doi 10.1021/ja1080794
_journal_volume 132
_journal_year 2010
_chemical_formula_moiety 'C38 H22 Mo2 N2 O9'
_chemical_formula_sum 'C38 H22 Mo2 N2 O9'
_chemical_formula_weight 842.46
_chemical_name_systematic
; 
 ? 
;
_space_group_IT_number 87
_symmetry_cell_setting tetragonal
_symmetry_space_group_name_Hall '-I 4'
_symmetry_space_group_name_H-M 'I 4/m'
_atom_sites_solution_hydrogens geom
_atom_sites_solution_primary direct
_atom_sites_solution_secondary difmap
_audit_creation_method SHELXL-97
_cell_angle_alpha 90.00
_cell_angle_beta 90.00
_cell_angle_gamma 90.00
_cell_formula_units_Z 4
_cell_length_a 12.3235(7)
_cell_length_b 12.3235(7)
_cell_length_c 24.440(4)
_cell_measurement_reflns_used 944
_cell_measurement_temperature 110(2)
_cell_measurement_theta_max 20.03
_cell_measurement_theta_min 2.33
_cell_volume 3711.7(7)
_computing_cell_refinement 'SAINT+ ver. (Bruker, 2001)'
_computing_data_collection 'APEX2  (Bruker, 2008)'
_computing_data_reduction 'SAINT+ ver. (Bruker, 2001)'
_computing_molecular_graphics 'SHELXTL (Sheldrick, 2008)'
_computing_publication_material 'SHELXTL (Sheldrick, 2008)'
_computing_structure_refinement 'SHELXTL (Sheldrick, 2008)'
_computing_structure_solution 'SHELXTL (Sheldrick, 2008)'
_diffrn_ambient_temperature 110(2)
_diffrn_measured_fraction_theta_full 0.989
_diffrn_measured_fraction_theta_max 0.989
_diffrn_measurement_device_type 'Bruker SMART APEX II CCD area detector'
_diffrn_measurement_method 'phi and omega scans'
_diffrn_radiation_monochromator graphite
_diffrn_radiation_source 'fine-focus sealed tube'
_diffrn_radiation_type MoK\a
_diffrn_radiation_wavelength 0.71073
_diffrn_reflns_av_R_equivalents 0.0857
_diffrn_reflns_av_sigmaI/netI 0.0771
_diffrn_reflns_limit_h_max 15
_diffrn_reflns_limit_h_min -13
_diffrn_reflns_limit_k_max 11
_diffrn_reflns_limit_k_min -14
_diffrn_reflns_limit_l_max 30
_diffrn_reflns_limit_l_min -29
_diffrn_reflns_number 9237
_diffrn_reflns_theta_full 25.98
_diffrn_reflns_theta_max 25.98
_diffrn_reflns_theta_min 2.34
_exptl_absorpt_coefficient_mu 0.731
_exptl_absorpt_correction_T_max 0.9305
_exptl_absorpt_correction_T_min 0.8797
_exptl_absorpt_correction_type multi-scan
_exptl_absorpt_process_details 'SADABS (Sheldrick, 2008)'
_exptl_crystal_colour Orange
_exptl_crystal_density_diffrn 1.508
_exptl_crystal_density_meas ?
_exptl_crystal_density_method 'not measured'
_exptl_crystal_description Needle
_exptl_crystal_F_000 1680
_exptl_crystal_size_max 0.18
_exptl_crystal_size_mid 0.10
_exptl_crystal_size_min 0.10
_platon_squeeze_details
;
;
_refine_diff_density_max 1.137
_refine_diff_density_min -0.740
_refine_diff_density_rms 0.125
_refine_ls_extinction_method none
_refine_ls_goodness_of_fit_ref 1.007
_refine_ls_hydrogen_treatment constr
_refine_ls_matrix_type full
_refine_ls_number_parameters 77
_refine_ls_number_reflns 1866
_refine_ls_number_restraints 42
_refine_ls_restrained_S_all 1.061
_refine_ls_R_factor_all 0.1493
_refine_ls_R_factor_gt 0.0936
_refine_ls_shift/su_max 0.000
_refine_ls_shift/su_mean 0.000
_refine_ls_structure_factor_coef Fsqd
_refine_ls_weighting_details 'calc w=1/[\s^2^(Fo^2^)+(0.0300P)^2^+65.5000P] where P=(Fo^2^+2Fc^2^)/3'
_refine_ls_weighting_scheme calc
_refine_ls_wR_factor_gt 0.1864
_refine_ls_wR_factor_ref 0.2086
_reflns_number_gt 971
_reflns_number_total 1866
_reflns_threshold_expression I>2\s(I)
_cod_data_source_file ja1080794_si_002_01.cif
_cod_data_source_block 1A
_cod_depositor_comments
;
The following automatic conversions were performed:

'_exptl_crystal_density_meas' value 'not measured' was changed to '?'
- the value is perceived as not measured.

Automatic conversion script
Id: cif_fix_values 3008 2015-01-20 13:52:24Z robertas 
;
_cod_database_code 4103661

loop_
_symmetry_equiv_pos_as_xyz
'x, y, z'
'-x, -y, z'
'-y, x, z'
'y, -x, z'
'x+1/2, y+1/2, z+1/2'
'-x+1/2, -y+1/2, z+1/2'
'-y+1/2, x+1/2, z+1/2'
'y+1/2, -x+1/2, z+1/2'
'-x, -y, -z'
'x, y, -z'
'y, -x, -z'
'-y, x, -z'
'-x+1/2, -y+1/2, -z+1/2'
'x+1/2, y+1/2, -z+1/2'
'y+1/2, -x+1/2, -z+1/2'
'-y+1/2, x+1/2, -z+1/2'

loop_
_atom_site_label
_atom_site_type_symbol
_atom_site_fract_x
_atom_site_fract_y
_atom_site_fract_z
_atom_site_U_iso_or_equiv
_atom_site_adp_type
_atom_site_occupancy
_atom_site_symmetry_multiplicity
_atom_site_calc_flag
_atom_site_refinement_flags
_atom_site_disorder_group
Mo1 Mo 0.0000 0.0000 0.18502(8) 0.0747(7) Uani 1 4 d SD .
Mo2 Mo 0.0000 0.0000 0.09900(8) 0.0619(6) Uani 1 4 d S .
O3 O 0.0000 0.0000 0.28323(9) 0.244(18) Uani 1 4 d SD .
N1 N 0.4892(7) 0.1785(6) 0.0000 0.141(5) Uani 0.67 2 d SPD 1
O1 O 0.1522(9) 0.0752(9) 0.1926(4) 0.066(2) Uani 0.67 1 d P 1
O2 O 0.1563(9) 0.0713(9) 0.1007(4) 0.066(2) Uani 0.67 1 d P 1
C1 C 0.1976(13) 0.0938(16) 0.1448(10) 0.105(3) Uani 0.67 1 d PD 1
C2 C 0.3099(6) 0.1449(10) 0.1437(4) 0.105(3) Uani 0.67 1 d PGD 1
C3 C 0.3517(7) 0.1883(9) 0.1918(3) 0.105(3) Uani 0.67 1 d PGD 1
H3A H 0.3075 0.1914 0.2241 0.126 Uiso 0.67 1 d PR 1
C4 C 0.4575(8) 0.2274(9) 0.1931(3) 0.105(3) Uani 0.67 1 d PGD 1
H4A H 0.4864 0.2574 0.2262 0.126 Uiso 0.67 1 d PR 1
C5 C 0.5214(6) 0.2230(8) 0.1463(3) 0.105(3) Uani 0.67 1 d PGD 1
H5A H 0.5945 0.2499 0.1471 0.126 Uiso 0.67 1 d PR 1
C6 C 0.4796(7) 0.1795(5) 0.0982(2) 0.105(3) Uani 0.67 1 d PGD 1
C7 C 0.3738(8) 0.1405(8) 0.0969(3) 0.105(3) Uani 0.67 1 d PGD 1
H7A H 0.3449 0.1105 0.0638 0.126 Uiso 0.67 1 d PR 1
C8 C 0.5445(7) 0.1731(6) 0.04733(2) 0.141(5) Uani 0.67 1 d PD 1
C9 C 0.6557(7) 0.1620(11) 0.04853(2) 0.141(5) Uani 0.67 1 d PD 1
H9A H 0.6935 0.1580 0.0828 0.170 Uiso 0.67 1 d PR 1
C10 C 0.7118(7) 0.1564(15) 0.0000 0.141(5) Uani 0.67 2 d SPD 1
H10A H 0.7893 0.1486 0.0000 0.170 Uiso 0.67 2 d SPR 1
N1' N 0.5258(8) 0.1143(10) 0.0000 0.141(5) Uani 0.33 2 d SPD 2
O1' O 0.1617(13) 0.0329(14) 0.1733(5) 0.066(2) Uani 0.33 1 d PD 2
O2' O 0.1626(15) 0.0381(19) 0.0834(5) 0.066(2) Uani 0.33 1 d PD 2
C1' C 0.2130(8) 0.0436(10) 0.1286(6) 0.105(3) Uani 0.33 1 d PD 2
C2' C 0.3361(7) 0.0630(8) 0.1352(4) 0.105(3) Uani 0.33 1 d PGD 2
C3' C 0.3842(9) 0.0535(12) 0.1864(3) 0.105(3) Uani 0.33 1 d PGD 2
H3'A H 0.3409 0.0349 0.2177 0.126 Uiso 0.33 1 d PR 2
C4' C 0.4950(9) 0.0709(15) 0.1923(2) 0.105(3) Uani 0.33 1 d PGD 2
H4'A H 0.5283 0.0644 0.2277 0.126 Uiso 0.33 1 d PR 2
C5' C 0.5578(8) 0.0979(13) 0.14705(12) 0.105(3) Uani 0.33 1 d PGD 2
H5'A H 0.6343 0.1099 0.1512 0.126 Uiso 0.33 1 d PR 2
C6' C 0.5097(7) 0.1074(9) 0.09584(12) 0.105(3) Uani 0.33 1 d PGD 2
C7' C 0.3988(7) 0.0899(8) 0.0899(3) 0.105(3) Uani 0.33 1 d PGD 2
H7'A H 0.3656 0.0965 0.0545 0.126 Uiso 0.33 1 d PR 2
C8' C 0.5769(8) 0.1362(12) 0.04732(2) 0.141(5) Uani 0.33 1 d PD 2
C9' C 0.6796(10) 0.1803(19) 0.04853(2) 0.141(5) Uani 0.33 1 d PD 2
H9'A H 0.7143 0.1957 0.0828 0.170 Uiso 0.33 1 d PR 2
C10' C 0.7314(11) 0.203(2) 0.0000 0.141(5) Uani 0.33 2 d SPD 2
H10B H 0.8020 0.2354 0.0000 0.170 Uiso 0.33 2 d SPR 2

loop_
_atom_site_aniso_label
_atom_site_aniso_U_11
_atom_site_aniso_U_22
_atom_site_aniso_U_33
_atom_site_aniso_U_23
_atom_site_aniso_U_13
_atom_site_aniso_U_12
Mo1 0.0774(9) 0.0774(9) 0.0693(14) 0.000 0.000 0.000
Mo2 0.0549(7) 0.0549(7) 0.0759(13) 0.000 0.000 0.000
O3 0.130(13) 0.130(13) 0.47(6) 0.000 0.000 0.000
N1 0.048(7) 0.171(10) 0.205(12) 0.000 0.000 -0.046(7)
O1 0.074(3) 0.092(6) 0.031(5) 0.001(4) -0.020(3) -0.020(4)
O2 0.074(3) 0.092(6) 0.031(5) 0.001(4) -0.020(3) -0.020(4)
C1 0.077(4) 0.117(6) 0.120(5) 0.029(5) -0.037(4) -0.026(4)
C2 0.077(4) 0.117(6) 0.120(5) 0.029(5) -0.037(4) -0.026(4)
C3 0.077(4) 0.117(6) 0.120(5) 0.029(5) -0.037(4) -0.026(4)
C4 0.077(4) 0.117(6) 0.120(5) 0.029(5) -0.037(4) -0.026(4)
C5 0.077(4) 0.117(6) 0.120(5) 0.029(5) -0.037(4) -0.026(4)
C6 0.077(4) 0.117(6) 0.120(5) 0.029(5) -0.037(4) -0.026(4)
C7 0.077(4) 0.117(6) 0.120(5) 0.029(5) -0.037(4) -0.026(4)
C8 0.048(7) 0.171(10) 0.205(12) 0.000 0.000 -0.046(7)
C9 0.048(7) 0.171(10) 0.205(12) 0.000 0.000 -0.046(7)
C10 0.048(7) 0.171(10) 0.205(12) 0.000 0.000 -0.046(7)
N1' 0.048(7) 0.171(10) 0.205(12) 0.000 0.000 -0.046(7)
O1' 0.074(3) 0.092(6) 0.031(5) 0.001(4) -0.020(3) -0.020(4)
O2' 0.074(3) 0.092(6) 0.031(5) 0.001(4) -0.020(3) -0.020(4)
C1' 0.077(4) 0.117(6) 0.120(5) 0.029(5) -0.037(4) -0.026(4)
C2' 0.077(4) 0.117(6) 0.120(5) 0.029(5) -0.037(4) -0.026(4)
C3' 0.077(4) 0.117(6) 0.120(5) 0.029(5) -0.037(4) -0.026(4)
C4' 0.077(4) 0.117(6) 0.120(5) 0.029(5) -0.037(4) -0.026(4)
C5' 0.077(4) 0.117(6) 0.120(5) 0.029(5) -0.037(4) -0.026(4)
C6' 0.077(4) 0.117(6) 0.120(5) 0.029(5) -0.037(4) -0.026(4)
C7' 0.077(4) 0.117(6) 0.120(5) 0.029(5) -0.037(4) -0.026(4)
C8' 0.048(7) 0.171(10) 0.205(12) 0.000 0.000 -0.046(7)
C9' 0.048(7) 0.171(10) 0.205(12) 0.000 0.000 -0.046(7)
C10' 0.048(7) 0.171(10) 0.205(12) 0.000 0.000 -0.046(7)

loop_
_atom_type_symbol
_atom_type_description
_atom_type_scat_dispersion_real
_atom_type_scat_dispersion_imag
_atom_type_scat_source
C C 0.0033 0.0016 'International Tables Vol C Tables 4.2.6.8 and 6.1.1.4'
H H 0.0000 0.0000 'International Tables Vol C Tables 4.2.6.8 and 6.1.1.4'
N N 0.0061 0.0033 'International Tables Vol C Tables 4.2.6.8 and 6.1.1.4'
O O 0.0106 0.0060 'International Tables Vol C Tables 4.2.6.8 and 6.1.1.4'
Mo Mo -1.6832 0.6857 'International Tables Vol C Tables 4.2.6.8 and 6.1.1.4'

loop_
_geom_angle_atom_site_label_1
_geom_angle_atom_site_label_2
_geom_angle_atom_site_label_3
_geom_angle
_geom_angle_site_symmetry_1
_geom_angle_site_symmetry_3
O1' Mo1 O1' 164.0(8) . 2
O1' Mo1 O1' 88.89(10) . 4
O1' Mo1 O1' 88.89(10) 2 4
O1' Mo1 O1' 88.89(10) . 3
O1' Mo1 O1' 88.89(10) 2 3
O1' Mo1 O1' 164.0(8) 4 3
O1' Mo1 O1 19.7(5) . .
O1' Mo1 O1 165.0(6) 2 .
O1' Mo1 O1 105.3(6) 4 .
O1' Mo1 O1 76.2(7) 3 .
O1' Mo1 O1 165.0(6) . 2
O1' Mo1 O1 19.7(5) 2 2
O1' Mo1 O1 76.2(7) 4 2
O1' Mo1 O1 105.3(6) 3 2
O1 Mo1 O1 169.9(5) . 2
O1' Mo1 O1 105.3(6) . 3
O1' Mo1 O1 76.2(7) 2 3
O1' Mo1 O1 165.0(6) 4 3
O1' Mo1 O1 19.7(5) 3 3
O1 Mo1 O1 89.56(5) . 3
O1 Mo1 O1 89.56(5) 2 3
O1' Mo1 O1 76.2(7) . 4
O1' Mo1 O1 105.3(6) 2 4
O1' Mo1 O1 19.7(5) 4 4
O1' Mo1 O1 165.0(6) 3 4
O1 Mo1 O1 89.56(5) . 4
O1 Mo1 O1 89.56(5) 2 4
O1 Mo1 O1 169.9(5) 3 4
O1' Mo1 Mo2 82.0(4) . .
O1' Mo1 Mo2 82.0(4) 2 .
O1' Mo1 Mo2 82.0(4) 4 .
O1' Mo1 Mo2 82.0(4) 3 .
O1 Mo1 Mo2 95.0(3) . .
O1 Mo1 Mo2 95.0(3) 2 .
O1 Mo1 Mo2 95.0(3) 3 .
O1 Mo1 Mo2 95.0(3) 4 .
O1' Mo1 O3 98.0(4) . .
O1' Mo1 O3 98.0(4) 2 .
O1' Mo1 O3 98.0(4) 4 .
O1' Mo1 O3 98.0(4) 3 .
O1 Mo1 O3 85.0(3) . .
O1 Mo1 O3 85.0(3) 2 .
O1 Mo1 O3 85.0(3) 3 .
O1 Mo1 O3 85.0(3) 4 .
Mo2 Mo1 O3 180.0 . .
O2' Mo2 O2' 88.09(13) 2 4
O2' Mo2 O2' 88.09(12) 2 3
O2' Mo2 O2' 158.9(7) 4 3
O2' Mo2 O2' 158.9(7) 2 .
O2' Mo2 O2' 88.08(12) 4 .
O2' Mo2 O2' 88.09(12) 3 .
O2' Mo2 Mo1 100.5(3) 2 .
O2' Mo2 Mo1 100.5(3) 4 .
O2' Mo2 Mo1 100.5(3) 3 .
O2' Mo2 Mo1 100.5(3) . .
O2' Mo2 O2 16.2(6) 2 2
O2' Mo2 O2 79.1(8) 4 2
O2' Mo2 O2 101.4(8) 3 2
O2' Mo2 O2 165.3(7) . 2
Mo1 Mo2 O2 88.8(3) . 2
O2' Mo2 O2 79.1(8) 2 3
O2' Mo2 O2 165.3(7) 4 3
O2' Mo2 O2 16.2(6) 3 3
O2' Mo2 O2 101.4(8) . 3
Mo1 Mo2 O2 88.8(3) . 3
O2 Mo2 O2 89.977(11) 2 3
O2' Mo2 O2 101.4(8) 2 4
O2' Mo2 O2 16.2(6) 4 4
O2' Mo2 O2 165.3(7) 3 4
O2' Mo2 O2 79.1(8) . 4
Mo1 Mo2 O2 88.8(3) . 4
O2 Mo2 O2 89.977(11) 2 4
O2 Mo2 O2 177.7(5) 3 4
O2' Mo2 O2 165.3(7) 2 .
O2' Mo2 O2 101.4(8) 4 .
O2' Mo2 O2 79.1(8) 3 .
O2' Mo2 O2 16.2(6) . .
Mo1 Mo2 O2 88.8(3) . .
O2 Mo2 O2 177.7(5) 2 .
O2 Mo2 O2 89.977(11) 3 .
O2 Mo2 O2 89.976(11) 4 .
C8 N1 C8 118.80(18) . 10
C1 O1 Mo1 112.3(9) . .
C1 O2 Mo2 119.4(10) . .
O2 C1 O1 124.4(13) . .
O2 C1 C2 117.3(17) . .
O1 C1 C2 118.3(16) . .
C3 C2 C7 120.0 . .
C3 C2 C1 118.9(12) . .
C7 C2 C1 120.9(12) . .
C2 C3 C4 120.0 . .
C2 C3 H3A 120.0 . .
C4 C3 H3A 120.0 . .
C3 C4 C5 120.0 . .
C3 C4 H4A 120.0 . .
C5 C4 H4A 120.0 . .
C6 C5 C4 120.0 . .
C6 C5 H5A 120.0 . .
C4 C5 H5A 120.0 . .
C7 C6 C5 120.0 . .
C7 C6 C8 118.0(6) . .
C5 C6 C8 122.0(6) . .
C6 C7 C2 120.0 . .
C6 C7 H7A 120.0 . .
C2 C7 H7A 120.0 . .
C6 C7 H7'A 105.1 . .
C2 C7 H7'A 134.1 . .
N1 C8 C9 121.83(10) . .
N1 C8 C6 116.5(4) . .
C9 C8 C6 121.7(4) . .
C10 C9 C8 119.14(6) . .
C10 C9 H9A 120.4 . .
C8 C9 H9A 120.4 . .
C10 C9 H9'A 108.8 . .
C8 C9 H9'A 126.1 . .
C9 C10 C9 119.27(10) 10 .
C9 C10 H10A 120.4 10 .
C9 C10 H10A 120.4 . .
C9 C10 H10B 110.2 10 .
C9 C10 H10B 110.2 . .
H10A C10 H10B 47.0 . .
C8' N1' C8' 118.74(18) . 10
C1' O1' Mo1 128.6(9) . .
C1' O2' Mo2 108.7(8) . .
O2' C1' O1' 120.06(15) . .
O2' C1' C2' 125.4(8) . .
O1' C1' C2' 114.5(8) . .
C3' C2' C7' 120.0 . .
C3' C2' C1' 119.99(6) . .
C7' C2' C1' 120.01(6) . .
C4' C3' C2' 120.0 . .
C4' C3' H3'A 120.0 . .
C2' C3' H3'A 120.0 . .
C3' C4' C5' 120.0 . .
C3' C4' C4' 85.1(9) . 2_655
C5' C4' C4' 101.5(5) . 2_655
C3' C4' H4'A 120.0 . .
C5' C4' H4'A 120.0 . .
C4' C4' H4'A 83.5 2_655 .
C6' C5' C4' 120.0 . .
C6' C5' H5'A 120.0 . .
C4' C5' H5'A 120.0 . .
C7' C6' C5' 120.0 . .
C7' C6' C8' 120.02(6) . .
C5' C6' C8' 119.98(6) . .
C6' C7' C2' 120.0 . .
C6' C7' H7A 135.4 . .
C2' C7' H7A 102.0 . .
C6' C7' H7'A 120.0 . .
C2' C7' H7'A 120.0 . .
N1' C8' C9' 121.86(10) . .
N1' C8' C6' 112.1(2) . .
C9' C8' C6' 126.02(19) . .
C10' C9' C8' 119.13(6) . .
C10' C9' H9A 141.0 . .
C8' C9' H9A 94.3 . .
C10' C9' H9'A 120.4 . .
C8' C9' H9'A 120.4 . .
C9' C10' C9' 119.26(10) 10 .
C9' C10' H10A 101.8 10 .
C9' C10' H10A 101.8 . .
C9' C10' H10B 120.4 10 .
C9' C10' H10B 120.4 . .
H10A C10' H10B 67.9 . .

loop_
_geom_bond_atom_site_label_1
_geom_bond_atom_site_label_2
_geom_bond_distance
_geom_bond_site_symmetry_2
Mo1 O1' 2.053(15) .
Mo1 O1' 2.053(15) 2
Mo1 O1' 2.053(15) 4
Mo1 O1' 2.053(15) 3
Mo1 O1 2.101(10) .
Mo1 O1 2.101(10) 2
Mo1 O1 2.101(10) 3
Mo1 O1 2.101(10) 4
Mo1 Mo2 2.102(3) .
Mo1 O3 2.400(3) .
Mo2 O2' 2.093(18) 2
Mo2 O2' 2.093(18) 4
Mo2 O2' 2.093(18) 3
Mo2 O2' 2.093(18) .
Mo2 O2 2.117(10) 2
Mo2 O2 2.117(10) 3
Mo2 O2 2.117(10) 4
Mo2 O2 2.117(10) .
N1 C8 1.3439(11) .
N1 C8 1.3439(11) 10
O1 C1 1.31(2) .
O2 C1 1.22(2) .
C1 C2 1.520(14) .
C2 C3 1.3900 .
C2 C7 1.3900 .
C3 C4 1.3900 .
C3 H3A 0.9599 .
C4 C5 1.3900 .
C4 H4A 0.9600 .
C5 C6 1.3900 .
C5 H5A 0.9601 .
C6 C7 1.3900 .
C6 C8 1.4805(11) .
C7 H7A 0.9600 .
C7 H7'A 1.1741 .
C8 C9 1.3775(10) .
C9 C10 1.3748(7) .
C9 H9A 0.9601 .
C9 H9'A 1.1818 .
C10 C9 1.3748(7) 10
C10 H10A 0.9600 .
N1' C8' 1.3440(11) .
N1' C8' 1.3440(11) 10
O1' C1' 1.2699(11) .
O2' C1' 1.2699(11) .
C1' C2' 1.5449 .
C2' C3' 1.3900 .
C2' C7' 1.3900 .
C3' C4' 1.3900 .
C3' H3'A 0.9599 .
C4' C5' 1.3900 .
C4' H4'A 0.9599 .
C5' C6' 1.3900 .
C5' H5'A 0.9600 .
C6' C7' 1.3900 .
C6' C8' 1.4896 .
C7' H7A 0.9561 .
C7' H7'A 0.9601 .
C8' C9' 1.3774(10) .
C9' C10' 1.3748(7) .
C9' H9A 0.8984 .
C9' H9'A 0.9600 .
C10' C9' 1.3748(7) 10
C10' H10A 0.9753 .
C10' H10B 0.9601 .

loop_
_geom_torsion_atom_site_label_1
_geom_torsion_atom_site_label_2
_geom_torsion_atom_site_label_3
_geom_torsion_atom_site_label_4
_geom_torsion
_geom_torsion_site_symmetry_1
_geom_torsion_site_symmetry_4
O1' Mo1 Mo2 O2' 178.3(9) . 2
O1' Mo1 Mo2 O2' -1.7(9) 2 2
O1' Mo1 Mo2 O2' 88.3(9) 4 2
O1' Mo1 Mo2 O2' -91.7(9) 3 2
O1 Mo1 Mo2 O2' -166.9(8) . 2
O1 Mo1 Mo2 O2' 13.1(8) 2 2
O1 Mo1 Mo2 O2' -76.9(8) 3 2
O1 Mo1 Mo2 O2' 103.1(8) 4 2
O1' Mo1 Mo2 O2' 88.3(9) . 4
O1' Mo1 Mo2 O2' -91.7(9) 2 4
O1' Mo1 Mo2 O2' -1.7(9) 4 4
O1' Mo1 Mo2 O2' 178.3(9) 3 4
O1 Mo1 Mo2 O2' 103.1(8) . 4
O1 Mo1 Mo2 O2' -76.9(8) 2 4
O1 Mo1 Mo2 O2' -166.9(8) 3 4
O1 Mo1 Mo2 O2' 13.1(8) 4 4
O1' Mo1 Mo2 O2' -91.7(9) . 3
O1' Mo1 Mo2 O2' 88.3(9) 2 3
O1' Mo1 Mo2 O2' 178.3(9) 4 3
O1' Mo1 Mo2 O2' -1.7(9) 3 3
O1 Mo1 Mo2 O2' -76.9(8) . 3
O1 Mo1 Mo2 O2' 103.1(8) 2 3
O1 Mo1 Mo2 O2' 13.1(8) 3 3
O1 Mo1 Mo2 O2' -166.9(8) 4 3
O1' Mo1 Mo2 O2' -1.7(9) . .
O1' Mo1 Mo2 O2' 178.3(9) 2 .
O1' Mo1 Mo2 O2' -91.7(9) 4 .
O1' Mo1 Mo2 O2' 88.3(9) 3 .
O1 Mo1 Mo2 O2' 13.1(8) . .
O1 Mo1 Mo2 O2' -166.9(8) 2 .
O1 Mo1 Mo2 O2' 103.1(8) 3 .
O1 Mo1 Mo2 O2' -76.9(8) 4 .
O1' Mo1 Mo2 O2 167.0(6) . 2
O1' Mo1 Mo2 O2 -13.0(6) 2 2
O1' Mo1 Mo2 O2 77.0(6) 4 2
O1' Mo1 Mo2 O2 -103.0(6) 3 2
O1 Mo1 Mo2 O2 -178.2(5) . 2
O1 Mo1 Mo2 O2 1.8(5) 2 2
O1 Mo1 Mo2 O2 -88.2(5) 3 2
O1 Mo1 Mo2 O2 91.8(5) 4 2
O1' Mo1 Mo2 O2 -103.0(6) . 3
O1' Mo1 Mo2 O2 77.0(6) 2 3
O1' Mo1 Mo2 O2 167.0(6) 4 3
O1' Mo1 Mo2 O2 -13.0(6) 3 3
O1 Mo1 Mo2 O2 -88.2(5) . 3
O1 Mo1 Mo2 O2 91.8(5) 2 3
O1 Mo1 Mo2 O2 1.8(5) 3 3
O1 Mo1 Mo2 O2 -178.2(5) 4 3
O1' Mo1 Mo2 O2 77.0(6) . 4
O1' Mo1 Mo2 O2 -103.0(6) 2 4
O1' Mo1 Mo2 O2 -13.0(6) 4 4
O1' Mo1 Mo2 O2 167.0(6) 3 4
O1 Mo1 Mo2 O2 91.8(5) . 4
O1 Mo1 Mo2 O2 -88.2(5) 2 4
O1 Mo1 Mo2 O2 -178.2(5) 3 4
O1 Mo1 Mo2 O2 1.8(5) 4 4
O1' Mo1 Mo2 O2 -13.0(6) . .
O1' Mo1 Mo2 O2 167.0(6) 2 .
O1' Mo1 Mo2 O2 -103.0(6) 4 .
O1' Mo1 Mo2 O2 77.0(6) 3 .
O1 Mo1 Mo2 O2 1.8(5) . .
O1 Mo1 Mo2 O2 -178.2(5) 2 .
O1 Mo1 Mo2 O2 91.8(5) 3 .
O1 Mo1 Mo2 O2 -88.2(5) 4 .
O1' Mo1 O1 C1 46.7(19) . .
O1' Mo1 O1 C1 81.1(12) 4 .
O1' Mo1 O1 C1 -82.4(14) 3 .
O1 Mo1 O1 C1 178.0(13) 2 .
O1 Mo1 O1 C1 -97.0(13) 3 .
O1 Mo1 O1 C1 93.0(13) 4 .
Mo2 Mo1 O1 C1 -2.0(13) . .
O3 Mo1 O1 C1 178.0(13) . .
O2' Mo2 O2 C1 128(2) 2 .
O2' Mo2 O2 C1 -102.8(15) 4 .
O2' Mo2 O2 C1 98.7(14) 3 .
O2' Mo2 O2 C1 -139(3) . .
Mo1 Mo2 O2 C1 -2.2(14) . .
O2 Mo2 O2 C1 86.6(14) 3 .
O2 Mo2 O2 C1 -91.1(14) 4 .
Mo2 O2 C1 C2 -180.0(11) . .
Mo1 O1 C1 C2 -178.1(12) . .
O2 C1 C2 C3 169.2(13) . .
O1 C1 C2 C7 162.7(13) . .
C7 C2 C3 C4 0.0 . .
C1 C2 C3 C4 174.7(13) . .
C2 C3 C4 C5 0.0 . .
C3 C4 C5 C6 0.0 . .
C4 C5 C6 C7 0.0 . .
C4 C5 C6 C8 180.0 . .
C5 C6 C7 C2 0.0 . .
C8 C6 C7 C2 180.0 . .
C3 C2 C7 C6 0.0 . .
C1 C2 C7 C6 -174.6(13) . .
C8 N1 C8 C9 0.00(2) 10 .
C8 N1 C8 C6 179.99(4) 10 .
C7 C6 C8 N1 29.7(5) . .
C5 C6 C8 N1 -150.3(5) . .
C7 C6 C8 C9 -150.3(5) . .
C5 C6 C8 C9 29.7(5) . .
N1 C8 C9 C10 0.00(3) . .
C6 C8 C9 C10 -179.99(5) . .
C8 C9 C10 C9 0.00(7) . 10
O1' Mo1 O1' C1' 0.2(12) 2 .
O1' Mo1 O1' C1' 82.3(12) 4 .
O1' Mo1 O1' C1' -81.9(12) 3 .
O1 Mo1 O1' C1' -131(3) . .
O1 Mo1 O1' C1' -92.9(13) 3 .
O1 Mo1 O1' C1' 97.4(12) 4 .
Mo2 Mo1 O1' C1' 0.2(12) . .
O3 Mo1 O1' C1' -179.8(12) . .
O2' Mo2 O2' C1' -176.4(11) 2 .
O2' Mo2 O2' C1' -96.8(11) 4 .
O2' Mo2 O2' C1' 103.9(11) 3 .
Mo1 Mo2 O2' C1' 3.6(11) . .
O2 Mo2 O2' C1' -125.5(19) 2 .
O2 Mo2 O2' C1' 94.5(9) 3 .
O2 Mo2 O2' C1' -83.2(10) 4 .
Mo2 O2' C1' O1' -3.9(7) . .
Mo2 O2' C1' C2' 176.1(7) . .
Mo1 O1' C1' O2' 2.8(10) . .
Mo1 O1' C1' C2' -177.2(10) . .
O2' C1' C2' C3' -171.7(9) . .
O1' C1' C2' C3' 8.3(9) . .
O2' C1' C2' C7' 8.3(9) . .
O1' C1' C2' C7' -171.7(9) . .
C7' C2' C3' C4' 0.0 . .
C1' C2' C3' C4' 180.0 . .
C2' C3' C4' C5' 0.0 . .
C2' C3' C4' C4' -100.46(10) . 2_655
C3' C4' C5' C6' 0.0 . .
C4' C4' C5' C6' 91.0(8) 2_655 .
C4' C5' C6' C7' 0.0 . .
C4' C5' C6' C8' 180.0 . .
C5' C6' C7' C2' 0.0 . .
C8' C6' C7' C2' 180.0 . .
C3' C2' C7' C6' 0.0 . .
C1' C2' C7' C6' 180.0 . .
C8' N1' C8' C9' 0.00(2) 10 .
C8' N1' C8' C6' -179.99(4) 10 .
C7' C6' C8' N1' -16.5(6) . .
C5' C6' C8' N1' 163.5(6) . .
C7' C6' C8' C9' 163.5(6) . .
C5' C6' C8' C9' -16.5(6) . .
N1' C8' C9' C10' 0.00(3) . .
C6' C8' C9' C10' 179.99(5) . .
C8' C9' C10' C9' 0.00(7) . 10

loop_
_platon_squeeze_void_nr
_platon_squeeze_void_average_x
_platon_squeeze_void_average_y
_platon_squeeze_void_average_z
_platon_squeeze_void_volume
_platon_squeeze_void_count_electrons
_platon_squeeze_void_content
1 0.000 0.000 0.500 143 87 ' '
2 0.500 0.500 0.000 143 87 ' '
